data_7029898
loop_
_publ_author_name
'Janes, Trevor'
'Rawson, Jeremy M.'
'Song, Datong'

_publ_section_title
;
 Syntheses and structures of Li, Fe, and Mo derivatives of
 N,N'-bis(2,6-diisopropylphenyl)-o-phenylenediamine.
;
_journal_issue 29
_journal_name_full 'Dalton transactions (Cambridge, England : 2003)'
_journal_page_first 10640
_journal_page_last 10648
_journal_paper_doi 10.1039/c3dt51063h
_journal_volume 42
_journal_year 2013
_chemical_formula_sum 'C34 H48 Li N2 O'
_chemical_formula_weight 507.68
_chemical_name_systematic
; 
 ? 
;
_space_group_IT_number 96
_symmetry_cell_setting tetragonal
_symmetry_space_group_name_Hall 'P 4nw 2abw'
_symmetry_space_group_name_H-M 'P 43 21 2'
_atom_sites_solution_hydrogens geom
_atom_sites_solution_primary direct
_atom_sites_solution_secondary difmap
_audit_creation_method SHELXL-97
_cell_angle_alpha 90.00
_cell_angle_beta 90.00
_cell_angle_gamma 90.00
_cell_formula_units_Z 4
_cell_length_a 10.4120(5)
_cell_length_b 10.4120(5)
_cell_length_c 29.2952(15)
_cell_measurement_reflns_used 28934
_cell_measurement_temperature 150(2)
_cell_measurement_theta_max 27.50
_cell_measurement_theta_min 2.40
_cell_volume 3175.9(3)
_computing_cell_refinement 'Bruker Apex2 v2012.2-0'
_computing_data_collection 'Bruker Apex2 v2012.2-0'
_computing_data_reduction 'Bruker Apex2 v2012.2-0'
_computing_molecular_graphics 'Mercury 3.0'
_computing_publication_material 'SHELXS-97 (Sheldrick, 2008)'
_computing_structure_refinement 'SHELXL-97 (Sheldrick, 2008)'
_computing_structure_solution 'SHELXS-97 (Sheldrick, 2008)'
_diffrn_ambient_temperature 150(2)
_diffrn_measured_fraction_theta_full 0.999
_diffrn_measured_fraction_theta_max 0.999
_diffrn_measurement_device_type 'Bruker Kappa Apex II'
_diffrn_radiation_monochromator graphite
_diffrn_radiation_source 'fine-focus sealed tube'
_diffrn_radiation_type MoK\a
_diffrn_radiation_wavelength 0.71073
_diffrn_reflns_av_R_equivalents 0.0492
_diffrn_reflns_av_sigmaI/netI 0.0226
_diffrn_reflns_limit_h_max 13
_diffrn_reflns_limit_h_min -11
_diffrn_reflns_limit_k_max 13
_diffrn_reflns_limit_k_min -12
_diffrn_reflns_limit_l_max 38
_diffrn_reflns_limit_l_min -35
_diffrn_reflns_number 28934
_diffrn_reflns_theta_full 27.50
_diffrn_reflns_theta_max 27.50
_diffrn_reflns_theta_min 2.40
_exptl_absorpt_coefficient_mu 0.062
_exptl_absorpt_correction_T_max 0.7456
_exptl_absorpt_correction_T_min 0.6754
_exptl_absorpt_correction_type multi-scan
_exptl_absorpt_process_details SADABS-2008/1
_exptl_crystal_colour green
_exptl_crystal_density_diffrn 1.062
_exptl_crystal_density_method 'not measured'
_exptl_crystal_description block
_exptl_crystal_F_000 1108
_exptl_crystal_size_max 0.30
_exptl_crystal_size_mid 0.20
_exptl_crystal_size_min 0.20
_refine_diff_density_max 0.228
_refine_diff_density_min -0.388
_refine_diff_density_rms 0.041
_refine_ls_abs_structure_details 'Flack H D (1983), Acta Cryst. A39, 876-881'
_refine_ls_abs_structure_Flack -4(5)
_refine_ls_extinction_method none
_refine_ls_goodness_of_fit_ref 1.016
_refine_ls_hydrogen_treatment mixed
_refine_ls_matrix_type full
_refine_ls_number_parameters 231
_refine_ls_number_reflns 2193
_refine_ls_number_restraints 53
_refine_ls_restrained_S_all 1.020
_refine_ls_R_factor_all 0.0823
_refine_ls_R_factor_gt 0.0587
_refine_ls_shift/su_max 0.002
_refine_ls_shift/su_mean 0.000
_refine_ls_structure_factor_coef Fsqd
_refine_ls_weighting_details 'calc w=1/[\s^2^(Fo^2^)+(0.1111P)^2^+0.7073P] where P=(Fo^2^+2Fc^2^)/3'
_refine_ls_weighting_scheme calc
_refine_ls_wR_factor_gt 0.1633
_refine_ls_wR_factor_ref 0.1855
_reflns_number_gt 1636
_reflns_number_total 2193
_reflns_threshold_expression >2sigma(I)
_cod_data_source_file c3dt51063h.txt
_cod_data_source_block 6
_cod_original_sg_symbol_H-M P4(3)2(1)2
_cod_database_code 7029898

loop_
_symmetry_equiv_pos_as_xyz
'x, y, z'
'-y+1/2, x+1/2, z+3/4'
'y+1/2, -x+1/2, z+1/4'
'x+1/2, -y+1/2, -z+1/4'
'-x+1/2, y+1/2, -z+3/4'
'-x, -y, z+1/2'
'y, x, -z'
'-y, -x, -z+1/2'

loop_
_atom_site_label
_atom_site_type_symbol
_atom_site_fract_x
_atom_site_fract_y
_atom_site_fract_z
_atom_site_U_iso_or_equiv
_atom_site_adp_type
_atom_site_occupancy
_atom_site_symmetry_multiplicity
_atom_site_calc_flag
_atom_site_refinement_flags
_atom_site_disorder_assembly
_atom_site_disorder_group
Li1 Li 0.0500(5) 1.0500(5) 0.0000 0.0562(19) Uani 1 2 d PD C .
O1 O 0.1778(2) 1.1778(2) 0.0000 0.0805(12) Uani 1 2 d SDU . .
N1 N 0.0435(2) 0.8615(2) 0.00670(8) 0.0408(5) Uani 1 1 d . . .
C1 C 0.2417(11) 0.8822(8) -0.0865(3) 0.112(3) Uani 0.60 1 d P A 1
H1A H 0.1700 0.9422 -0.0904 0.168 Uiso 0.60 1 d PR A 1
H1B H 0.2798 0.8629 -0.1163 0.168 Uiso 0.60 1 d PR A 1
H1C H 0.3068 0.9212 -0.0666 0.168 Uiso 0.60 1 d PR A 1
C1A C 0.3490(9) 0.8127(14) -0.0872(4) 0.091(4) Uani 0.40 1 d P A 2
H1AA H 0.3796 0.8886 -0.0706 0.136 Uiso 0.40 1 d PR A 2
H1AB H 0.3464 0.8315 -0.1200 0.136 Uiso 0.40 1 d PR A 2
H1AC H 0.4075 0.7406 -0.0816 0.136 Uiso 0.40 1 d PR A 2
C2 C 0.1741(9) 0.7607(8) -0.0725(3) 0.062(2) Uani 0.60 1 d P A 1
H2A H 0.0797 0.7782 -0.0722 0.075 Uiso 0.60 1 calc PR A 1
C2A C 0.2199(10) 0.7973(11) -0.0636(4) 0.045(2) Uani 0.40 1 d P A 2
H2AA H 0.1855 0.8852 -0.0572 0.054 Uiso 0.40 1 calc PR A 2
C3 C 0.2000(7) 0.6594(8) -0.1082(2) 0.079(2) Uani 0.60 1 d P A 1
H3A H 0.1270 0.6001 -0.1098 0.118 Uiso 0.60 1 calc PR A 1
H3B H 0.2779 0.6117 -0.1001 0.118 Uiso 0.60 1 calc PR A 1
H3C H 0.2119 0.7007 -0.1380 0.118 Uiso 0.60 1 calc PR A 1
C3A C 0.1227(14) 0.7277(15) -0.0934(4) 0.089(4) Uani 0.40 1 d P A 2
H3AA H 0.0472 0.7052 -0.0751 0.134 Uiso 0.40 1 calc PR A 2
H3AB H 0.1616 0.6493 -0.1057 0.134 Uiso 0.40 1 calc PR A 2
H3AC H 0.0967 0.7838 -0.1186 0.134 Uiso 0.40 1 calc PR A 2
C4 C 0.0350(5) 0.6576(5) 0.13068(16) 0.0969(15) Uani 1 1 d . B .
H4A H -0.0205 0.5971 0.1143 0.145 Uiso 1 1 calc R . .
H4B H -0.0121 0.6939 0.1566 0.145 Uiso 1 1 calc R . .
H4C H 0.1114 0.6124 0.1418 0.145 Uiso 1 1 calc R . .
C5 C 0.0752(4) 0.7639(4) 0.09895(11) 0.0590(9) Uani 1 1 d . . .
C6 C 0.160(2) 0.854(3) 0.1308(8) 0.112(9) Uani 0.50 1 d P B 1
H6A H 0.1895 0.9285 0.1132 0.168 Uiso 0.50 1 calc PR B 1
H6B H 0.2341 0.8060 0.1421 0.168 Uiso 0.50 1 calc PR B 1
H6C H 0.1079 0.8837 0.1566 0.168 Uiso 0.50 1 calc PR B 1
C6A C 0.123(2) 0.882(2) 0.1212(8) 0.084(6) Uani 0.50 1 d P B 2
H6AA H 0.0701 0.9548 0.1120 0.126 Uiso 0.50 1 calc PR B 2
H6AB H 0.2124 0.8967 0.1120 0.126 Uiso 0.50 1 calc PR B 2
H6AC H 0.1192 0.8712 0.1544 0.126 Uiso 0.50 1 calc PR B 2
C7 C 0.1389(3) 0.7676(3) 0.01501(10) 0.0427(6) Uani 1 1 d . A .
C8 C 0.1588(3) 0.7209(3) 0.05930(10) 0.0482(7) Uani 1 1 d . A .
C9 C 0.2599(3) 0.6342(4) 0.06646(13) 0.0619(9) Uani 1 1 d . . .
H9A H 0.2753 0.6025 0.0964 0.074 Uiso 1 1 calc R B .
C10 C 0.3373(3) 0.5939(3) 0.03112(13) 0.0595(9) Uani 1 1 d . B .
H10A H 0.4054 0.5352 0.0367 0.071 Uiso 1 1 calc R . .
C11 C 0.3154(3) 0.6389(3) -0.01183(13) 0.0579(9) Uani 1 1 d . . .
H11A H 0.3685 0.6099 -0.0361 0.069 Uiso 1 1 calc R B .
C12 C 0.2177(3) 0.7260(3) -0.02130(12) 0.0564(8) Uani 1 1 d . A .
C13 C -0.0787(2) 0.8219(2) 0.00336(8) 0.0354(5) Uani 1 1 d . C .
C14 C -0.1196(3) 0.6917(3) 0.00562(9) 0.0433(6) Uani 1 1 d . . .
H14A H -0.0573 0.6259 0.0093 0.052 Uiso 1 1 calc R C .
C15 C -0.2462(3) 0.6593(3) 0.00259(9) 0.0486(7) Uani 1 1 d . C .
H15A H -0.2706 0.5714 0.0040 0.058 Uiso 1 1 calc R . .
H5 H -0.005(4) 0.784(4) 0.0881(14) 0.079(12) Uiso 1 1 d . . .
C17 C 0.2958(7) 1.1837(12) 0.0214(5) 0.109(5) Uani 0.50 1 d PDU C 1
H17A H 0.2859 1.2164 0.0529 0.131 Uiso 0.50 1 calc PR C 1
H17B H 0.3540 1.2421 0.0046 0.131 Uiso 0.50 1 calc PR C 1
C16 C 0.3479(12) 1.0548(11) 0.0220(6) 0.105(5) Uani 0.50 1 d PDU C 1
H16A H 0.4317 1.0553 0.0373 0.158 Uiso 0.50 1 calc PR C 1
H16B H 0.3582 1.0239 -0.0094 0.158 Uiso 0.50 1 calc PR C 1
H16C H 0.2892 0.9978 0.0385 0.158 Uiso 0.50 1 calc PR C 1
C16A C 0.3529(19) 1.0798(19) 0.0420(4) 0.137(7) Uani 0.50 1 d PDU C 2
H16D H 0.4468 1.0741 0.0411 0.205 Uiso 0.50 1 calc PR C 2
H16E H 0.3161 0.9932 0.0408 0.205 Uiso 0.50 1 calc PR C 2
H16F H 0.3262 1.1221 0.0703 0.205 Uiso 0.50 1 calc PR C 2
C17A C 0.3079(4) 1.1535(19) 0.0032(5) 0.142(6) Uani 0.50 1 d PDU C 2
H17C H 0.3532 1.2371 0.0035 0.170 Uiso 0.50 1 calc PR C 2
H17D H 0.3345 1.1078 -0.0249 0.170 Uiso 0.50 1 calc PR C 2

loop_
_atom_site_aniso_label
_atom_site_aniso_U_11
_atom_site_aniso_U_22
_atom_site_aniso_U_33
_atom_site_aniso_U_23
_atom_site_aniso_U_13
_atom_site_aniso_U_12
Li1 0.038(2) 0.038(2) 0.092(5) 0.001(3) -0.001(3) -0.006(3)
O1 0.0689(15) 0.0689(15) 0.104(3) 0.0223(17) -0.0223(17) -0.035(2)
N1 0.0357(11) 0.0340(11) 0.0528(13) -0.0028(10) 0.0076(10) -0.0053(10)
C1 0.166(10) 0.075(5) 0.093(5) -0.001(4) 0.051(6) -0.023(6)
C1A 0.044(5) 0.137(10) 0.091(7) 0.047(7) 0.023(5) -0.007(6)
C2 0.060(6) 0.066(5) 0.062(6) -0.008(4) 0.026(4) -0.010(4)
C2A 0.033(5) 0.047(6) 0.056(5) 0.002(5) 0.013(4) -0.002(4)
C3 0.068(4) 0.092(5) 0.076(4) -0.035(4) 0.023(3) -0.011(4)
C3A 0.100(10) 0.114(11) 0.054(6) 0.001(6) -0.010(6) -0.019(9)
C4 0.094(3) 0.094(3) 0.102(3) -0.001(3) 0.036(3) 0.000(3)
C5 0.061(2) 0.066(2) 0.0496(16) -0.0080(15) -0.0045(15) 0.0061(18)
C6 0.14(2) 0.15(2) 0.050(7) -0.026(9) 0.025(11) -0.048(15)
C6A 0.074(8) 0.083(8) 0.094(15) -0.040(9) 0.007(7) -0.014(6)
C7 0.0344(13) 0.0319(12) 0.0618(16) -0.0064(12) 0.0063(12) -0.0057(12)
C8 0.0397(15) 0.0470(15) 0.0580(16) -0.0081(13) -0.0072(12) -0.0003(14)
C9 0.0511(18) 0.063(2) 0.072(2) -0.0116(16) -0.0167(16) 0.0083(17)
C10 0.0354(15) 0.0514(17) 0.092(2) -0.0099(17) -0.0094(16) 0.0030(14)
C11 0.0374(14) 0.0463(16) 0.090(2) -0.0136(17) 0.0190(16) -0.0020(14)
C12 0.0472(16) 0.0488(16) 0.073(2) 0.0021(15) 0.0201(15) 0.0022(15)
C13 0.0389(13) 0.0361(13) 0.0311(11) -0.0051(10) 0.0049(10) -0.0079(11)
C14 0.0493(16) 0.0372(14) 0.0434(14) 0.0000(12) -0.0004(12) -0.0067(13)
C15 0.0580(18) 0.0423(15) 0.0455(14) 0.0035(12) -0.0040(14) -0.0203(14)
C17 0.093(8) 0.124(9) 0.111(10) -0.051(8) -0.017(7) -0.033(7)
C16 0.055(6) 0.112(9) 0.150(14) -0.033(10) -0.026(8) -0.015(6)
C16A 0.134(13) 0.187(17) 0.090(9) 0.033(10) 0.027(9) 0.066(13)
C17A 0.053(6) 0.267(18) 0.106(10) 0.051(11) -0.013(5) -0.067(10)

loop_
_atom_type_symbol
_atom_type_description
_atom_type_scat_dispersion_real
_atom_type_scat_dispersion_imag
_atom_type_scat_source
C C 0.0033 0.0016 'International Tables Vol C Tables 4.2.6.8 and 6.1.1.4'
H H 0.0000 0.0000 'International Tables Vol C Tables 4.2.6.8 and 6.1.1.4'
N N 0.0061 0.0033 'International Tables Vol C Tables 4.2.6.8 and 6.1.1.4'
Li Li -0.0003 0.0001 'International Tables Vol C Tables 4.2.6.8 and 6.1.1.4'
O O 0.0106 0.0060 'International Tables Vol C Tables 4.2.6.8 and 6.1.1.4'

loop_
_geom_angle_atom_site_label_1
_geom_angle_atom_site_label_2
_geom_angle_atom_site_label_3
_geom_angle
_geom_angle_site_symmetry_1
_geom_angle_site_symmetry_3
O1 Li1 N1 136.67(16) . 7_465
O1 Li1 N1 136.67(16) . .
N1 Li1 N1 86.7(3) 7_465 .
C17 O1 C17 97.3(13) . 7_465
C17 O1 C17A 98.7(7) 7_465 .
C17 O1 C17A 98.7(7) . 7_465
C17A O1 C17A 111.4(17) . 7_465
C17 O1 Li1 131.4(6) . .
C17 O1 Li1 131.4(6) 7_465 .
C17A O1 Li1 124.3(9) . .
C17A O1 Li1 124.3(9) 7_465 .
C13 N1 C7 117.8(2) . .
C13 N1 Li1 109.4(2) . .
C7 N1 Li1 132.9(2) . .
C1 C2 C3 108.4(6) . .
C1 C2 C12 108.1(8) . .
C3 C2 C12 116.1(7) . .
C12 C2A C3A 103.7(8) . .
C12 C2A C1A 117.3(8) . .
C3A C2A C1A 112.1(11) . .
C6A C5 C4 115.6(11) . .
C6A C5 C8 112.9(10) . .
C4 C5 C8 114.5(3) . .
C4 C5 C6 103.1(10) . .
C8 C5 C6 107.8(9) . .
C8 C7 C12 120.4(3) . .
C8 C7 N1 120.2(3) . .
C12 C7 N1 119.4(3) . .
C7 C8 C9 118.2(3) . .
C7 C8 C5 121.4(3) . .
C9 C8 C5 120.4(3) . .
C10 C9 C8 121.5(3) . .
C11 C10 C9 119.4(3) . .
C10 C11 C12 122.1(3) . .
C11 C12 C7 118.4(3) . .
C11 C12 C2A 119.7(5) . .
C7 C12 C2A 119.8(5) . .
C11 C12 C2 122.6(4) . .
C7 C12 C2 118.0(4) . .
N1 C13 C14 125.0(3) . .
N1 C13 C13 117.31(15) . 7_465
C14 C13 C13 117.66(16) . 7_465
C15 C14 C13 121.5(3) . .
C14 C15 C15 120.82(18) . 7_465
O1 C17 C16 107.3(8) . .
O1 C17A C16A 117.9(11) . .

loop_
_geom_bond_atom_site_label_1
_geom_bond_atom_site_label_2
_geom_bond_distance
_geom_bond_site_symmetry_2
Li1 O1 1.882(7) .
Li1 N1 1.974(6) 7_465
Li1 N1 1.974(6) .
O1 C17 1.380(2) .
O1 C17 1.380(2) 7_465
O1 C17A 1.381(2) .
O1 C17A 1.381(2) 7_465
N1 C13 1.341(3) .
N1 C7 1.415(4) .
C1 C2 1.505(11) .
C1A C2A 1.521(13) .
C2 C3 1.510(10) .
C2 C12 1.608(10) .
C2A C12 1.444(12) .
C2A C3A 1.521(14) .
C4 C5 1.505(6) .
C5 C6A 1.47(2) .
C5 C8 1.519(4) .
C5 C6 1.59(3) .
C7 C8 1.401(4) .
C7 C12 1.411(4) .
C8 C9 1.403(5) .
C9 C10 1.377(5) .
C10 C11 1.362(5) .
C11 C12 1.390(5) .
C13 C14 1.422(4) .
C13 C13 1.478(5) 7_465
C14 C15 1.364(4) .
C15 C15 1.400(6) 7_465
C17 C16 1.448(2) .
C16A C17A 1.448(2) .
